data_7036120
loop_
_publ_author_name
'Jassal, Amanpreet Kaur'
'Aliaga-Alcalde, N\'uria'
'Corbella, Montserrat'
'Aravena, Daniel'
'Ruiz, Eliseo'
'Hundal, Geeta'

_publ_section_title
;
 Neodymium 1D systems: targeting new sources for field-induced slow
 magnetization relaxation.
;
_journal_issue 36
_journal_name_full 'Dalton transactions (Cambridge, England : 2003)'
_journal_page_first 15774
_journal_page_last 15778
_journal_paper_doi 10.1039/c5dt02533h
_journal_volume 44
_journal_year 2015
_chemical_formula_moiety 'C16 H13 N4 Nd O16'
_chemical_formula_sum 'C16 H13 N4 Nd O16'
_chemical_formula_weight 661.54
_space_group_IT_number 4
_symmetry_cell_setting monoclinic
_symmetry_space_group_name_Hall 'P 2yb'
_symmetry_space_group_name_H-M 'P 1 21 1'
_atom_sites_solution_hydrogens geom
_atom_sites_solution_primary direct
_atom_sites_solution_secondary difmap
_audit_creation_method SHELXL-97
_audit_update_record
;
2015-02-24 deposited with the CCDC.
2015-08-07 downloaded from the CCDC.
;
_cell_angle_alpha 90.00
_cell_angle_beta 101.6840(12)
_cell_angle_gamma 90.00
_cell_formula_units_Z 4
_cell_length_a 17.5380(5)
_cell_length_b 6.9480(2)
_cell_length_c 19.1470(6)
_cell_measurement_reflns_used 9919
_cell_measurement_temperature 296(2)
_cell_measurement_theta_max 26.39
_cell_measurement_theta_min 2.68
_cell_volume 2284.79(12)
_computing_cell_refinement 'Bruker SAINT'
_computing_data_collection 'Bruker APEX2'
_computing_data_reduction 'Bruker SAINT'
_computing_molecular_graphics 'Bruker SHELXTL'
_computing_publication_material 'Bruker SHELXTL'
_computing_structure_refinement 'SHELXL-97 (Sheldrick, 2008)'
_computing_structure_solution 'Sir-92 (Altomare et al., 1993)'
_diffrn_ambient_temperature 296(2)
_diffrn_measured_fraction_theta_full 0.995
_diffrn_measured_fraction_theta_max 0.995
_diffrn_measurement_device_type 'Bruker APEX-II CCD'
_diffrn_measurement_method '\f and \w scans'
_diffrn_radiation_monochromator graphite
_diffrn_radiation_source 'fine-focus sealed tube'
_diffrn_radiation_type MoK\a
_diffrn_radiation_wavelength 0.71073
_diffrn_reflns_av_R_equivalents 0.0251
_diffrn_reflns_av_sigmaI/netI 0.0430
_diffrn_reflns_limit_h_max 21
_diffrn_reflns_limit_h_min -21
_diffrn_reflns_limit_k_max 8
_diffrn_reflns_limit_k_min -8
_diffrn_reflns_limit_l_max 23
_diffrn_reflns_limit_l_min -23
_diffrn_reflns_number 18573
_diffrn_reflns_theta_full 26.39
_diffrn_reflns_theta_max 26.39
_diffrn_reflns_theta_min 1.44
_exptl_absorpt_coefficient_mu 2.362
_exptl_absorpt_correction_T_max 0.7454
_exptl_absorpt_correction_T_min 0.6179
_exptl_absorpt_correction_type multi-scan
_exptl_absorpt_process_details 'SADABS-2008/1 - Bruker AXS area detector scaling and absorption correction'
_exptl_crystal_colour Pink
_exptl_crystal_density_diffrn 1.923
_exptl_crystal_density_method 'not measured'
_exptl_crystal_description Prism
_exptl_crystal_F_000 1300
_exptl_crystal_size_max 0.11
_exptl_crystal_size_mid 0.08
_exptl_crystal_size_min 0.06
_refine_diff_density_max 0.798
_refine_diff_density_min -0.451
_refine_diff_density_rms 0.075
_refine_ls_abs_structure_details 'Flack H D (1983), Acta Cryst. A39, 876-881'
_refine_ls_abs_structure_Flack -0.011(10)
_refine_ls_extinction_method none
_refine_ls_goodness_of_fit_ref 0.702
_refine_ls_hydrogen_treatment mixed
_refine_ls_matrix_type full
_refine_ls_number_parameters 693
_refine_ls_number_reflns 8187
_refine_ls_number_restraints 9
_refine_ls_restrained_S_all 0.701
_refine_ls_R_factor_all 0.0255
_refine_ls_R_factor_gt 0.0233
_refine_ls_shift/su_max 0.003
_refine_ls_shift/su_mean 0.000
_refine_ls_structure_factor_coef Fsqd
_refine_ls_weighting_details 'calc w=1/[\s^2^(Fo^2^)+(0.0494P)^2^+3.6966P] where P=(Fo^2^+2Fc^2^)/3'
_refine_ls_weighting_scheme calc
_refine_ls_wR_factor_gt 0.0575
_refine_ls_wR_factor_ref 0.0594
_reflns_number_gt 7783
_reflns_number_total 8187
_reflns_threshold_expression >2sigma(I)
_cod_data_source_file c5dt02533h2.cif
_cod_data_source_block shelxl
_cod_depositor_comments
;
The following automatic conversions were performed:

'_symmetry_cell_setting' value 'Monoclinic' changed to 'monoclinic'
according to
/usr/data/users/saulius/crontab/automatic-downloads/rss-feeds/RSC/lib/dictionaries/cif_core.dic
dictionary named 'cif_core.dic' version 2.4.2 from 2011-04-26.

'_exptl_absorpt_correction_type' value 'Multi-scan' changed to
'multi-scan' according to
/usr/data/users/saulius/crontab/automatic-downloads/rss-feeds/RSC/lib/dictionaries/cif_core.dic
dictionary named 'cif_core.dic' version 2.4.2 from 2011-04-26.

Automatic conversion script
Id: cif_fix_values 3271 2015-04-21 07:52:19Z andrius 

 Adding full bibliography for 7036119--7036120.cif.
;
_cod_original_cell_volume 2284.80(12)
_cod_original_sg_symbol_H-M 'P 21'
_cod_database_code 7036120

loop_
_symmetry_equiv_pos_as_xyz
'x, y, z'
'-x, y+1/2, -z'

loop_
_atom_site_label
_atom_site_type_symbol
_atom_site_fract_x
_atom_site_fract_y
_atom_site_fract_z
_atom_site_U_iso_or_equiv
_atom_site_adp_type
_atom_site_occupancy
_atom_site_symmetry_multiplicity
_atom_site_calc_flag
_atom_site_refinement_flags
C1 C 0.6534(2) 0.3484(6) 0.4901(2) 0.0227(9) Uani 1 1 d .
C2 C 0.7354(3) 0.3109(7) 0.4784(3) 0.0268(10) Uani 1 1 d .
C3 C 0.8015(3) 0.3472(8) 0.5308(3) 0.0394(13) Uani 1 1 d .
C4 C 0.8757(3) 0.3332(10) 0.5176(3) 0.0506(15) Uani 1 1 d .
H4 H 0.9190 0.3636 0.5526 0.061 Uiso 1 1 calc R
C5 C 0.8837(3) 0.2734(9) 0.4517(3) 0.0449(14) Uani 1 1 d .
C6 C 0.8210(3) 0.2330(9) 0.3982(3) 0.0437(14) Uani 1 1 d .
H6 H 0.8279 0.1935 0.3535 0.052 Uiso 1 1 calc R
C7 C 0.7468(3) 0.2528(8) 0.4126(3) 0.0373(12) Uani 1 1 d .
H7 H 0.7037 0.2261 0.3768 0.045 Uiso 1 1 calc R
C8 C 0.6673(3) 0.7151(9) 0.7260(2) 0.0332(11) Uani 1 1 d .
C9 C 0.7543(3) 0.7247(9) 0.7537(2) 0.0341(12) Uani 1 1 d .
C10 C 0.7962(3) 0.6031(7) 0.8047(3) 0.0318(11) Uani 1 1 d .
C11 C 0.8759(3) 0.6220(8) 0.8288(3) 0.0383(12) Uani 1 1 d .
H11 H 0.9033 0.5404 0.8635 0.046 Uiso 1 1 calc R
C12 C 0.9123(3) 0.7648(9) 0.7995(3) 0.0437(14) Uani 1 1 d .
C13 C 0.8751(3) 0.8891(10) 0.7496(3) 0.0577(18) Uani 1 1 d .
H13 H 0.9024 0.9842 0.7309 0.069 Uiso 1 1 calc R
C14 C 0.7944(3) 0.8709(10) 0.7270(3) 0.0554(18) Uani 1 1 d .
H14 H 0.7675 0.9571 0.6938 0.067 Uiso 1 1 calc R
C15 C 0.3568(2) 0.4285(8) 0.7788(2) 0.0270(9) Uani 1 1 d .
C16 C 0.2706(3) 0.3799(7) 0.7586(2) 0.0292(11) Uani 1 1 d .
C17 C 0.2363(3) 0.2892(8) 0.6956(3) 0.0342(11) Uani 1 1 d .
C18 C 0.1572(3) 0.2540(9) 0.6761(3) 0.0441(14) Uani 1 1 d .
H18 H 0.1353 0.1917 0.6338 0.053 Uiso 1 1 calc R
C19 C 0.1123(3) 0.3176(10) 0.7237(3) 0.0486(15) Uani 1 1 d .
C20 C 0.1431(3) 0.4090(11) 0.7856(3) 0.0536(16) Uani 1 1 d .
H20 H 0.1112 0.4511 0.8158 0.064 Uiso 1 1 calc R
C21 C 0.2230(3) 0.4390(10) 0.8033(3) 0.0437(13) Uani 1 1 d .
H21 H 0.2446 0.4999 0.8460 0.052 Uiso 1 1 calc R
C22 C 0.3460(2) 0.2449(6) 1.0105(2) 0.0241(10) Uani 1 1 d .
C23 C 0.2579(2) 0.2545(6) 0.9940(3) 0.0255(10) Uani 1 1 d .
C24 C 0.2116(3) 0.1148(7) 0.9538(3) 0.0291(10) Uani 1 1 d .
C25 C 0.1319(3) 0.1222(8) 0.9391(3) 0.0390(12) Uani 1 1 d .
H25 H 0.1024 0.0279 0.9115 0.047 Uiso 1 1 calc R
C26 C 0.0974(3) 0.2721(8) 0.9662(3) 0.0376(12) Uani 1 1 d .
C27 C 0.1388(3) 0.4119(9) 1.0079(3) 0.0463(14) Uani 1 1 d .
H27 H 0.1136 0.5112 1.0268 0.056 Uiso 1 1 calc R
C28 C 0.2191(3) 0.4008(8) 1.0212(3) 0.0420(13) Uani 1 1 d .
H28 H 0.2481 0.4949 1.0494 0.050 Uiso 1 1 calc R
C29 C 0.4747(2) 0.7026(7) 0.4006(2) 0.0213(8) Uani 1 1 d .
C30 C 0.4382(4) 0.7010(12) 0.3234(3) 0.0528(16) Uani 1 1 d .
H30A H 0.4746 0.6513 0.2967 0.079 Uiso 1 1 calc R
H30B H 0.4237 0.8297 0.3080 0.079 Uiso 1 1 calc R
H30C H 0.3926 0.6209 0.3158 0.079 Uiso 1 1 calc R
C31 C 0.5414(2) 0.4174(7) 1.0967(2) 0.0221(8) Uani 1 1 d .
C32 C 0.5522(4) 0.4256(10) 1.1755(2) 0.0485(15) Uani 1 1 d .
H32A H 0.5749 0.5470 1.1923 0.073 Uiso 1 1 calc R
H32B H 0.5860 0.3231 1.1963 0.073 Uiso 1 1 calc R
H32C H 0.5026 0.4122 1.1889 0.073 Uiso 1 1 calc R
N1 N 0.7940(3) 0.3925(12) 0.6029(3) 0.0668(18) Uani 1 1 d .
N2 N 0.9634(3) 0.2480(10) 0.4379(3) 0.0677(19) Uani 1 1 d .
N3 N 0.7573(2) 0.4446(7) 0.8340(2) 0.0405(11) Uani 1 1 d .
N4 N 0.9981(3) 0.7781(9) 0.8215(3) 0.0530(14) Uani 1 1 d .
N5 N 0.2833(3) 0.2192(8) 0.6453(3) 0.0478(12) Uani 1 1 d .
N6 N 0.0275(3) 0.2788(11) 0.7058(4) 0.072(2) Uani 1 1 d .
N7 N 0.2483(2) -0.0448(8) 0.9213(3) 0.0462(12) Uani 1 1 d .
N8 N 0.0117(3) 0.2831(8) 0.9483(3) 0.0481(13) Uani 1 1 d .
O1 O 0.64343(19) 0.4976(5) 0.5216(2) 0.0369(8) Uani 1 1 d .
O2 O 0.60331(15) 0.2238(5) 0.46489(15) 0.0249(6) Uani 1 1 d .
O1W O 0.6520(2) 0.8829(5) 0.5291(3) 0.0431(10) Uani 1 1 d D
H11W H 0.642(4) 0.977(6) 0.503(3) 0.052 Uiso 1 1 d D
H12W H 0.682(3) 0.828(9) 0.510(3) 0.052 Uiso 1 1 d D
O3 O 0.7522(4) 0.2942(10) 0.6303(3) 0.098(2) Uani 1 1 d .
O2W O 0.49035(18) 0.7201(6) 0.66786(17) 0.0339(8) Uani 1 1 d D
H21W H 0.528(2) 0.738(9) 0.701(2) 0.041 Uiso 1 1 d D
H22W H 0.451(2) 0.682(9) 0.679(3) 0.041 Uiso 1 1 d D
O4 O 0.8321(4) 0.5181(16) 0.6320(4) 0.162(5) Uani 1 1 d .
O3W O 0.6129(2) 0.2149(7) 0.9257(3) 0.0575(12) Uani 1 1 d D
H31W H 0.651(3) 0.270(9) 0.918(4) 0.069 Uiso 1 1 d D
H32W H 0.621(4) 0.107(5) 0.944(4) 0.069 Uiso 1 1 d D
O5 O 1.0170(3) 0.3008(11) 0.4838(3) 0.105(2) Uani 1 1 d .
O4W O 0.5337(2) 0.4855(7) 0.82436(19) 0.0416(10) Uani 1 1 d D
H41W H 0.573(2) 0.541(8) 0.819(3) 0.050 Uiso 1 1 d D
H42W H 0.492(2) 0.498(10) 0.796(3) 0.050 Uiso 1 1 d D
O6 O 0.9703(3) 0.1724(11) 0.3829(3) 0.093(2) Uani 1 1 d .
O7 O 0.64662(17) 0.6923(8) 0.66025(16) 0.0436(9) Uani 1 1 d .
O8 O 0.6239(2) 0.7405(7) 0.76856(18) 0.0488(11) Uani 1 1 d .
O9 O 0.7008(3) 0.3733(7) 0.7986(2) 0.0713(15) Uani 1 1 d .
O10 O 0.7820(3) 0.3975(10) 0.8953(2) 0.0804(17) Uani 1 1 d .
O11 O 1.0300(2) 0.6805(9) 0.8719(3) 0.0723(14) Uani 1 1 d .
O12 O 1.0324(2) 0.8872(10) 0.7887(3) 0.0784(17) Uani 1 1 d .
O13 O 0.3890(2) 0.4949(7) 0.73241(19) 0.0488(11) Uani 1 1 d .
O14 O 0.38701(19) 0.3957(6) 0.84233(18) 0.0372(8) Uani 1 1 d .
O15 O 0.3420(3) 0.1302(8) 0.6689(3) 0.0729(15) Uani 1 1 d .
O16 O 0.2588(3) 0.2537(8) 0.5829(2) 0.0733(16) Uani 1 1 d .
O17 O 0.0035(3) 0.1782(11) 0.6541(3) 0.091(2) Uani 1 1 d .
O18 O -0.0119(3) 0.3491(10) 0.7437(3) 0.101(2) Uani 1 1 d .
O19 O 0.2960(3) -0.0024(8) 0.8868(3) 0.0680(14) Uani 1 1 d .
O20 O 0.2272(3) -0.2069(7) 0.9314(4) 0.0889(19) Uani 1 1 d .
O21 O -0.0225(2) 0.1868(9) 0.8988(3) 0.0675(13) Uani 1 1 d .
O22 O -0.0204(2) 0.3895(9) 0.9838(3) 0.0740(15) Uani 1 1 d .
O23 O 0.38130(16) 0.3874(5) 0.99392(17) 0.0274(7) Uani 1 1 d .
O24 O 0.37530(17) 0.0946(5) 1.04006(19) 0.0317(8) Uani 1 1 d .
O25 O 0.5286(2) 0.5715(5) 1.06091(17) 0.0224(7) Uani 1 1 d .
O26 O 0.54258(17) 0.2606(5) 1.06454(17) 0.0232(8) Uani 1 1 d .
O27 O 0.4841(2) 0.5467(5) 0.43493(17) 0.0237(7) Uani 1 1 d .
O28 O 0.49665(18) 0.8589(5) 0.43205(16) 0.0235(8) Uani 1 1 d .
Nd1 Nd 0.541917(12) 0.69875(3) 0.557811(11) 0.01730(6) Uani 1 1 d .
Nd2 Nd 0.498881(12) 0.41902(3) 0.938052(11) 0.01680(6) Uani 1 1 d .

loop_
_atom_site_aniso_label
_atom_site_aniso_U_11
_atom_site_aniso_U_22
_atom_site_aniso_U_33
_atom_site_aniso_U_23
_atom_site_aniso_U_13
_atom_site_aniso_U_12
C1 0.022(2) 0.014(2) 0.032(2) 0.0029(19) 0.0058(18) 0.0003(17)
C2 0.026(2) 0.020(2) 0.034(3) -0.0024(19) 0.0054(19) 0.0010(18)
C3 0.027(2) 0.047(3) 0.043(3) -0.007(3) 0.005(2) 0.004(2)
C4 0.024(2) 0.067(4) 0.058(4) -0.010(3) 0.001(2) 0.007(3)
C5 0.025(2) 0.049(3) 0.063(4) -0.003(3) 0.015(2) 0.002(2)
C6 0.041(3) 0.047(4) 0.047(3) -0.011(3) 0.016(2) 0.000(3)
C7 0.029(2) 0.039(3) 0.045(3) -0.010(2) 0.010(2) 0.001(2)
C8 0.030(2) 0.033(3) 0.032(2) 0.012(3) -0.0029(19) -0.004(2)
C9 0.025(2) 0.044(3) 0.029(2) 0.007(2) -0.0044(18) -0.006(2)
C10 0.029(2) 0.039(3) 0.026(2) 0.000(2) 0.0015(19) 0.000(2)
C11 0.028(2) 0.049(3) 0.034(3) 0.001(2) -0.004(2) 0.004(2)
C12 0.027(2) 0.058(4) 0.043(3) -0.007(3) -0.002(2) -0.010(3)
C13 0.042(3) 0.057(4) 0.070(4) 0.015(4) 0.000(3) -0.025(3)
C14 0.039(3) 0.061(5) 0.060(4) 0.028(3) -0.006(3) -0.004(3)
C15 0.028(2) 0.022(2) 0.027(2) -0.004(2) -0.0017(18) -0.003(2)
C16 0.032(2) 0.029(3) 0.024(2) 0.000(2) 0.0006(19) 0.001(2)
C17 0.034(2) 0.037(3) 0.032(3) 0.001(2) 0.007(2) -0.006(2)
C18 0.040(3) 0.051(4) 0.036(3) 0.004(3) -0.004(2) -0.016(3)
C19 0.029(3) 0.067(4) 0.048(3) 0.017(3) 0.003(2) -0.005(3)
C20 0.040(3) 0.081(5) 0.041(3) 0.015(4) 0.011(2) 0.013(3)
C21 0.037(2) 0.062(4) 0.033(3) 0.001(3) 0.007(2) 0.003(3)
C22 0.0208(19) 0.026(3) 0.028(2) -0.0033(19) 0.0093(17) 0.0006(18)
C23 0.0173(19) 0.022(2) 0.038(3) 0.0090(19) 0.0065(18) 0.0009(17)
C24 0.023(2) 0.024(2) 0.039(3) 0.002(2) 0.0045(19) 0.0034(19)
C25 0.023(2) 0.044(3) 0.048(3) 0.000(3) 0.000(2) -0.008(2)
C26 0.022(2) 0.039(3) 0.051(3) 0.010(3) 0.007(2) 0.006(2)
C27 0.025(2) 0.040(3) 0.077(4) -0.008(3) 0.018(2) 0.004(3)
C28 0.024(2) 0.028(3) 0.074(4) -0.008(3) 0.012(2) 0.000(2)
C29 0.0272(19) 0.017(2) 0.0199(19) 0.000(2) 0.0054(16) -0.002(2)
C30 0.090(4) 0.032(3) 0.027(3) 0.002(3) -0.011(3) -0.001(4)
C31 0.0239(19) 0.015(2) 0.027(2) 0.004(2) 0.0065(17) -0.001(2)
C32 0.100(5) 0.025(3) 0.018(2) 0.001(3) 0.006(3) -0.010(4)
N1 0.032(2) 0.115(6) 0.049(3) -0.016(4) -0.003(2) 0.015(3)
N2 0.033(3) 0.083(5) 0.095(5) -0.005(4) 0.032(3) 0.011(3)
N3 0.031(2) 0.051(3) 0.038(2) 0.013(2) 0.0039(18) 0.001(2)
N4 0.033(2) 0.065(4) 0.057(3) -0.015(3) -0.001(2) -0.012(3)
N5 0.048(3) 0.046(3) 0.049(3) -0.019(3) 0.012(2) -0.007(3)
N6 0.031(3) 0.102(6) 0.078(4) 0.035(4) 0.000(3) -0.011(3)
N7 0.028(2) 0.049(3) 0.058(3) -0.017(3) 0.001(2) -0.001(2)
N8 0.026(2) 0.053(3) 0.065(3) 0.016(3) 0.009(2) 0.007(2)
O1 0.0242(16) 0.0260(18) 0.061(2) -0.0163(18) 0.0105(16) -0.0009(14)
O2 0.0190(13) 0.0220(17) 0.0333(16) 0.0000(14) 0.0043(12) -0.0008(13)
O1W 0.0319(19) 0.022(2) 0.079(3) 0.0157(19) 0.0192(19) 0.0044(15)
O3 0.126(5) 0.112(5) 0.066(3) 0.031(3) 0.047(4) 0.046(4)
O2W 0.0315(16) 0.046(2) 0.0240(16) 0.0006(18) 0.0044(13) -0.0056(18)
O4 0.078(4) 0.295(12) 0.117(5) -0.142(7) 0.030(4) -0.061(6)
O3W 0.047(2) 0.029(2) 0.111(4) 0.028(3) 0.050(2) 0.013(2)
O5 0.026(2) 0.169(7) 0.119(5) -0.031(5) 0.014(3) -0.006(3)
O4W 0.0286(17) 0.067(3) 0.0307(18) 0.0046(19) 0.0096(15) -0.0066(19)
O6 0.056(3) 0.129(6) 0.108(4) -0.035(4) 0.048(3) 0.011(4)
O7 0.0238(15) 0.076(3) 0.0281(17) -0.002(2) -0.0028(13) 0.001(2)
O8 0.0331(18) 0.081(4) 0.0321(19) 0.007(2) 0.0050(15) -0.009(2)
O9 0.064(3) 0.074(4) 0.065(3) 0.017(3) -0.012(2) -0.035(3)
O10 0.076(3) 0.108(5) 0.052(3) 0.039(3) -0.002(2) -0.018(3)
O11 0.0283(19) 0.097(4) 0.081(3) 0.006(3) -0.014(2) -0.002(3)
O12 0.037(2) 0.106(5) 0.089(3) 0.002(4) 0.008(2) -0.025(3)
O13 0.042(2) 0.068(3) 0.036(2) 0.003(2) 0.0069(17) -0.023(2)
O14 0.0327(16) 0.040(2) 0.0342(18) 0.0024(18) -0.0044(14) -0.0047(17)
O15 0.051(3) 0.084(4) 0.084(3) -0.034(3) 0.014(2) 0.008(3)
O16 0.094(4) 0.090(4) 0.037(2) -0.012(2) 0.017(2) 0.002(3)
O17 0.048(3) 0.129(6) 0.084(4) 0.022(4) -0.015(3) -0.031(4)
O18 0.038(3) 0.139(6) 0.131(5) 0.015(4) 0.027(3) -0.002(3)
O19 0.055(3) 0.075(3) 0.083(3) -0.017(3) 0.035(3) 0.011(2)
O20 0.096(4) 0.030(3) 0.150(6) -0.026(3) 0.048(4) -0.013(3)
O21 0.0271(18) 0.089(4) 0.078(3) -0.002(3) -0.0084(19) -0.004(2)
O22 0.029(2) 0.099(4) 0.097(4) -0.007(3) 0.021(2) 0.017(3)
O23 0.0206(13) 0.0222(19) 0.0411(18) -0.0015(15) 0.0100(13) -0.0041(13)
O24 0.0193(14) 0.030(2) 0.046(2) 0.0110(16) 0.0065(14) 0.0047(13)
O25 0.0280(16) 0.0131(17) 0.0252(18) 0.0001(13) 0.0034(13) 0.0012(14)
O26 0.0256(16) 0.0136(19) 0.0293(18) -0.0014(13) 0.0032(14) -0.0007(12)
O27 0.0322(17) 0.0137(18) 0.0238(18) 0.0029(13) 0.0021(14) -0.0020(15)
O28 0.0335(18) 0.0122(18) 0.0259(17) 0.0007(13) 0.0083(14) -0.0021(13)
Nd1 0.01853(10) 0.01162(11) 0.02096(11) 0.00020(10) 0.00218(8) 0.00046(9)
Nd2 0.01794(10) 0.01081(11) 0.02214(11) 0.00029(10) 0.00521(8) -0.00009(9)

loop_
_atom_type_symbol
_atom_type_description
_atom_type_scat_dispersion_real
_atom_type_scat_dispersion_imag
_atom_type_scat_source
C C 0.0033 0.0016 'International Tables Vol C Tables 4.2.6.8 and 6.1.1.4'
H H 0.0000 0.0000 'International Tables Vol C Tables 4.2.6.8 and 6.1.1.4'
N N 0.0061 0.0033 'International Tables Vol C Tables 4.2.6.8 and 6.1.1.4'
O O 0.0106 0.0060 'International Tables Vol C Tables 4.2.6.8 and 6.1.1.4'
Nd Nd -0.1943 3.0179 'International Tables Vol C Tables 4.2.6.8 and 6.1.1.4'

loop_
_geom_angle_atom_site_label_1
_geom_angle_atom_site_label_2
_geom_angle_atom_site_label_3
_geom_angle
_geom_angle_site_symmetry_1
_geom_angle_site_symmetry_3
O1 C1 O2 127.6(4) . .
O1 C1 C2 116.7(4) . .
O2 C1 C2 115.7(4) . .
C7 C2 C3 117.3(4) . .
C7 C2 C1 120.1(4) . .
C3 C2 C1 122.4(4) . .
C4 C3 C2 122.3(5) . .
C4 C3 N1 117.5(5) . .
C2 C3 N1 120.2(5) . .
C5 C4 C3 118.0(5) . .
C5 C4 H4 121.0 . .
C3 C4 H4 121.0 . .
C4 C5 C6 122.4(5) . .
C4 C5 N2 118.6(5) . .
C6 C5 N2 119.0(5) . .
C5 C6 C7 118.3(5) . .
C5 C6 H6 120.9 . .
C7 C6 H6 120.9 . .
C2 C7 C6 121.7(5) . .
C2 C7 H7 119.2 . .
C6 C7 H7 119.2 . .
O8 C8 O7 126.3(4) . .
O8 C8 C9 118.3(4) . .
O7 C8 C9 115.3(4) . .
C10 C9 C14 118.1(4) . .
C10 C9 C8 125.0(5) . .
C14 C9 C8 116.9(5) . .
C9 C10 C11 122.1(5) . .
C9 C10 N3 120.5(4) . .
C11 C10 N3 117.4(4) . .
C12 C11 C10 117.3(5) . .
C12 C11 H11 121.4 . .
C10 C11 H11 121.4 . .
C13 C12 C11 123.8(5) . .
C13 C12 N4 118.6(5) . .
C11 C12 N4 117.6(5) . .
C12 C13 C14 118.3(5) . .
C12 C13 H13 120.8 . .
C14 C13 H13 120.8 . .
C9 C14 C13 120.4(5) . .
C9 C14 H14 119.8 . .
C13 C14 H14 119.8 . .
O13 C15 O14 127.3(4) . .
O13 C15 C16 118.4(4) . .
O14 C15 C16 114.3(4) . .
C21 C16 C17 117.8(4) . .
C21 C16 C15 118.3(4) . .
C17 C16 C15 123.9(4) . .
C18 C17 C16 123.4(5) . .
C18 C17 N5 115.5(5) . .
C16 C17 N5 121.1(4) . .
C17 C18 C19 115.9(5) . .
C17 C18 H18 122.1 . .
C19 C18 H18 122.1 . .
C20 C19 C18 122.9(5) . .
C20 C19 N6 119.4(6) . .
C18 C19 N6 117.7(6) . .
C19 C20 C21 119.1(5) . .
C19 C20 H20 120.4 . .
C21 C20 H20 120.4 . .
C16 C21 C20 120.9(5) . .
C16 C21 H21 119.5 . .
C20 C21 H21 119.5 . .
O23 C22 O24 127.0(4) . .
O23 C22 C23 116.9(4) . .
O24 C22 C23 116.2(4) . .
C28 C23 C24 116.4(4) . .
C28 C23 C22 120.8(4) . .
C24 C23 C22 122.8(4) . .
C25 C24 C23 123.0(5) . .
C25 C24 N7 117.0(4) . .
C23 C24 N7 119.9(4) . .
C26 C25 C24 117.7(5) . .
C26 C25 H25 121.1 . .
C24 C25 H25 121.1 . .
C25 C26 C27 122.8(4) . .
C25 C26 N8 117.6(5) . .
C27 C26 N8 119.6(5) . .
C26 C27 C28 117.9(5) . .
C26 C27 H27 121.0 . .
C28 C27 H27 121.0 . .
C27 C28 C23 122.1(5) . .
C27 C28 H28 118.9 . .
C23 C28 H28 118.9 . .
O27 C29 O28 119.6(4) . .
O27 C29 C30 119.8(5) . .
O28 C29 C30 120.6(5) . .
O27 C29 Nd1 59.0(2) . .
O28 C29 Nd1 60.6(2) . .
C30 C29 Nd1 177.4(4) . .
C29 C30 H30A 109.5 . .
C29 C30 H30B 109.5 . .
H30A C30 H30B 109.5 . .
C29 C30 H30C 109.5 . .
H30A C30 H30C 109.5 . .
H30B C30 H30C 109.5 . .
O26 C31 O25 119.2(4) . .
O26 C31 C32 121.5(5) . .
O25 C31 C32 119.3(5) . .
O26 C31 Nd2 61.8(2) . .
O25 C31 Nd2 57.6(2) . .
C32 C31 Nd2 172.5(4) . .
C31 C32 H32A 109.5 . .
C31 C32 H32B 109.5 . .
H32A C32 H32B 109.5 . .
C31 C32 H32C 109.5 . .
H32A C32 H32C 109.5 . .
H32B C32 H32C 109.5 . .
O4 N1 O3 123.9(7) . .
O4 N1 C3 117.6(7) . .
O3 N1 C3 118.4(7) . .
O6 N2 O5 124.6(5) . .
O6 N2 C5 118.1(6) . .
O5 N2 C5 117.3(6) . .
O9 N3 O10 122.2(5) . .
O9 N3 C10 119.6(4) . .
O10 N3 C10 118.1(5) . .
O12 N4 O11 124.0(5) . .
O12 N4 C12 118.1(6) . .
O11 N4 C12 117.9(6) . .
O15 N5 O16 125.2(5) . .
O15 N5 C17 118.2(5) . .
O16 N5 C17 116.5(5) . .
O18 N6 O17 125.3(6) . .
O18 N6 C19 117.4(7) . .
O17 N6 C19 117.3(7) . .
O19 N7 O20 125.7(5) . .
O19 N7 C24 117.2(5) . .
O20 N7 C24 117.0(5) . .
O21 N8 O22 124.0(5) . .
O21 N8 C26 118.2(5) . .
O22 N8 C26 117.8(5) . .
C1 O1 Nd1 142.8(3) . .
C1 O2 Nd1 136.2(3) . 2_646
Nd1 O1W H11W 118(4) . .
Nd1 O1W H12W 119(5) . .
H11W O1W H12W 100(6) . .
Nd1 O2W H21W 107(4) . .
Nd1 O2W H22W 134(4) . .
H21W O2W H22W 116(5) . .
Nd2 O3W H31W 117(5) . .
Nd2 O3W H32W 123(5) . .
H31W O3W H32W 115(7) . .
Nd2 O4W H41W 125(4) . .
Nd2 O4W H42W 105(4) . .
H41W O4W H42W 122(6) . .
C8 O7 Nd1 147.2(3) . .
C15 O14 Nd2 148.4(3) . .
C22 O23 Nd2 132.2(3) . .
C22 O24 Nd2 139.4(3) . 2_647
C31 O25 Nd2 146.9(3) . 2_657
C31 O25 Nd2 97.4(3) . .
Nd2 O25 Nd2 114.40(13) 2_657 .
C31 O26 Nd2 143.9(3) . 2_647
C31 O26 Nd2 93.3(3) . .
Nd2 O26 Nd2 110.65(11) 2_647 .
C29 O27 Nd1 149.8(3) . 2_646
C29 O27 Nd1 96.3(3) . .
Nd1 O27 Nd1 113.01(12) 2_646 .
C29 O28 Nd1 142.7(3) . 2_656
C29 O28 Nd1 94.6(3) . .
Nd1 O28 Nd1 111.67(12) 2_656 .
O7 Nd1 O2W 69.78(11) . .
O7 Nd1 O1W 71.85(14) . .
O2W Nd1 O1W 126.82(14) . .
O7 Nd1 O1 75.11(13) . .
O2W Nd1 O1 133.25(13) . .
O1W Nd1 O1 65.81(11) . .
O7 Nd1 O27 95.28(15) . 2_656
O2W Nd1 O27 77.79(12) . 2_656
O1W Nd1 O27 70.57(12) . 2_656
O1 Nd1 O27 136.20(12) . 2_656
O7 Nd1 O28 95.40(15) . 2_646
O2W Nd1 O28 80.60(12) . 2_646
O1W Nd1 O28 138.62(11) . 2_646
O1 Nd1 O28 72.91(11) . 2_646
O27 Nd1 O28 150.81(10) 2_656 2_646
O7 Nd1 O2 136.61(10) . 2_656
O2W Nd1 O2 66.84(10) . 2_656
O1W Nd1 O2 137.70(11) . 2_656
O1 Nd1 O2 139.20(11) . 2_656
O27 Nd1 O2 75.41(11) 2_656 2_656
O28 Nd1 O2 78.19(10) 2_646 2_656
O7 Nd1 O27 145.91(14) . .
O2W Nd1 O27 131.18(11) . .
O1W Nd1 O27 100.86(13) . .
O1 Nd1 O27 71.71(12) . .
O27 Nd1 O27 114.04(8) 2_656 .
O28 Nd1 O27 67.63(10) 2_646 .
O2 Nd1 O27 70.94(11) 2_656 .
O7 Nd1 O28 142.80(13) . .
O2W Nd1 O28 131.66(11) . .
O1W Nd1 O28 71.38(12) . .
O1 Nd1 O28 94.82(12) . .
O27 Nd1 O28 67.14(10) 2_656 .
O28 Nd1 O28 116.09(8) 2_646 .
O2 Nd1 O28 72.72(9) 2_656 .
O27 Nd1 O28 49.46(9) . .
O7 Nd1 C29 154.08(11) . .
O2W Nd1 C29 136.09(10) . .
O1W Nd1 C29 86.43(14) . .
O1 Nd1 C29 83.27(12) . .
O27 Nd1 C29 90.47(12) 2_656 .
O28 Nd1 C29 91.67(12) 2_646 .
O2 Nd1 C29 69.27(10) 2_656 .
O27 Nd1 C29 24.67(12) . .
O28 Nd1 C29 24.81(12) . .
O14 Nd2 O4W 69.07(12) . .
O14 Nd2 O25 79.00(13) . 2_647
O4W Nd2 O25 106.24(13) . 2_647
O14 Nd2 O26 81.86(13) . 2_657
O4W Nd2 O26 85.75(13) . 2_657
O25 Nd2 O26 151.79(10) 2_647 2_657
O14 Nd2 O24 136.25(12) . 2_657
O4W Nd2 O24 71.38(12) . 2_657
O25 Nd2 O24 130.51(11) 2_647 2_657
O26 Nd2 O24 77.29(10) 2_657 2_657
O14 Nd2 O3W 115.76(16) . .
O4W Nd2 O3W 70.82(14) . .
O25 Nd2 O3W 66.83(13) 2_647 .
O26 Nd2 O3W 141.04(12) 2_657 .
O24 Nd2 O3W 66.07(13) 2_657 .
O14 Nd2 O23 72.89(11) . .
O4W Nd2 O23 140.89(11) . .
O25 Nd2 O23 74.48(11) 2_647 .
O26 Nd2 O23 80.21(10) 2_657 .
O24 Nd2 O23 138.41(10) 2_657 .
O3W Nd2 O23 136.86(12) . .
O14 Nd2 O25 135.90(12) . .
O4W Nd2 O25 135.42(13) . .
O25 Nd2 O25 113.95(8) 2_647 .
O26 Nd2 O25 67.86(10) 2_657 .
O24 Nd2 O25 68.23(11) 2_657 .
O3W Nd2 O25 107.83(15) . .
O23 Nd2 O25 71.02(11) . .
O14 Nd2 O26 135.63(11) . .
O4W Nd2 O26 145.94(12) . .
O25 Nd2 O26 66.63(10) 2_647 .
O26 Nd2 O26 116.66(8) 2_657 .
O24 Nd2 O26 88.10(11) 2_657 .
O3W Nd2 O26 76.11(13) . .
O23 Nd2 O26 71.53(10) . .
O25 Nd2 O26 49.73(10) . .
O14 Nd2 C31 140.78(11) . .
O4W Nd2 C31 149.45(12) . .
O25 Nd2 C31 89.83(12) 2_647 .
O26 Nd2 C31 92.06(12) 2_657 .
O24 Nd2 C31 78.41(11) 2_657 .
O3W Nd2 C31 93.10(15) . .
O23 Nd2 C31 67.90(10) . .
O25 Nd2 C31 24.95(12) . .
O26 Nd2 C31 24.85(12) . .

loop_
_geom_bond_atom_site_label_1
_geom_bond_atom_site_label_2
_geom_bond_distance
_geom_bond_site_symmetry_2
C1 O1 1.230(5) .
C1 O2 1.258(5) .
C1 C2 1.523(6) .
C2 C7 1.374(7) .
C2 C3 1.394(7) .
C3 C4 1.378(7) .
C3 N1 1.448(7) .
C4 C5 1.363(8) .
C4 H4 0.9300 .
C5 C6 1.372(8) .
C5 N2 1.483(6) .
C6 C7 1.391(7) .
C6 H6 0.9300 .
C7 H7 0.9300 .
C8 O8 1.235(6) .
C8 O7 1.248(5) .
C8 C9 1.512(6) .
C9 C10 1.384(7) .
C9 C14 1.391(8) .
C10 C11 1.387(6) .
C10 N3 1.466(7) .
C11 C12 1.361(8) .
C11 H11 0.9300 .
C12 C13 1.353(8) .
C12 N4 1.481(7) .
C13 C14 1.399(8) .
C13 H13 0.9300 .
C14 H14 0.9300 .
C15 O13 1.233(6) .
C15 O14 1.246(5) .
C15 C16 1.520(6) .
C16 C21 1.374(7) .
C16 C17 1.386(7) .
C17 C18 1.383(7) .
C17 N5 1.472(7) .
C18 C19 1.391(8) .
C18 H18 0.9300 .
C19 C20 1.357(9) .
C19 N6 1.481(7) .
C20 C21 1.389(7) .
C20 H20 0.9300 .
C21 H21 0.9300 .
C22 O23 1.243(5) .
C22 O24 1.248(5) .
C22 C23 1.514(6) .
C23 C28 1.383(7) .
C23 C24 1.393(7) .
C24 C25 1.369(6) .
C24 N7 1.482(6) .
C25 C26 1.359(8) .
C25 H25 0.9300 .
C26 C27 1.369(8) .
C26 N8 1.474(6) .
C27 C28 1.383(6) .
C27 H27 0.9300 .
C28 H28 0.9300 .
C29 O27 1.261(6) .
C29 O28 1.264(6) .
C29 C30 1.486(6) .
C29 Nd1 3.003(4) .
C30 H30A 0.9600 .
C30 H30B 0.9600 .
C30 H30C 0.9600 .
C31 O26 1.253(6) .
C31 O25 1.267(6) .
C31 C32 1.483(6) .
C31 Nd2 2.978(4) .
C32 H32A 0.9600 .
C32 H32B 0.9600 .
C32 H32C 0.9600 .
N1 O4 1.169(9) .
N1 O3 1.197(9) .
N2 O6 1.205(8) .
N2 O5 1.206(8) .
N3 O9 1.188(6) .
N3 O10 1.212(6) .
N4 O12 1.218(7) .
N4 O11 1.218(7) .
N5 O15 1.207(7) .
N5 O16 1.209(6) .
N6 O18 1.202(9) .
N6 O17 1.215(9) .
N7 O19 1.201(6) .
N7 O20 1.213(7) .
N8 O21 1.214(7) .
N8 O22 1.217(7) .
O1 Nd1 2.470(3) .
O2 Nd1 2.502(3) 2_646
O1W Nd1 2.469(4) .
O1W H11W 0.82(5) .
O1W H12W 0.80(6) .
O2W Nd1 2.460(3) .
O2W H21W 0.82(2) .
O2W H22W 0.82(2) .
O3W Nd2 2.501(4) .
O3W H31W 0.81(6) .
O3W H32W 0.83(5) .
O4W Nd2 2.421(3) .
O4W H41W 0.81(2) .
O4W H42W 0.82(5) .
O7 Nd1 2.400(3) .
O14 Nd2 2.404(3) .
O23 Nd2 2.518(3) .
O24 Nd2 2.482(3) 2_647
O25 Nd2 2.463(3) 2_657
O25 Nd2 2.536(3) .
O26 Nd2 2.480(3) 2_647
O26 Nd2 2.629(3) .
O27 Nd1 2.470(3) 2_646
O27 Nd1 2.591(3) .
O28 Nd1 2.474(3) 2_656
O28 Nd1 2.625(3) .
Nd1 O27 2.470(3) 2_656
Nd1 O28 2.474(3) 2_646
Nd1 O2 2.502(3) 2_656
Nd2 O25 2.463(3) 2_647
Nd2 O26 2.480(3) 2_657
Nd2 O24 2.482(3) 2_657

loop_
_geom_torsion_atom_site_label_1
_geom_torsion_atom_site_label_2
_geom_torsion_atom_site_label_3
_geom_torsion_atom_site_label_4
_geom_torsion
_geom_torsion_site_symmetry_1
_geom_torsion_site_symmetry_4
O1 C1 C2 C7 -133.6(5) . .
O2 C1 C2 C7 45.0(6) . .
O1 C1 C2 C3 41.4(7) . .
O2 C1 C2 C3 -140.0(5) . .
C7 C2 C3 C4 2.3(8) . .
C1 C2 C3 C4 -172.8(5) . .
C7 C2 C3 N1 -174.6(6) . .
C1 C2 C3 N1 10.3(8) . .
C2 C3 C4 C5 -3.0(9) . .
N1 C3 C4 C5 174.1(6) . .
C3 C4 C5 C6 2.0(10) . .
C3 C4 C5 N2 -176.9(6) . .
C4 C5 C6 C7 -0.6(10) . .
N2 C5 C6 C7 178.4(6) . .
C3 C2 C7 C6 -0.8(8) . .
C1 C2 C7 C6 174.4(5) . .
C5 C6 C7 C2 -0.1(9) . .
O8 C8 C9 C10 61.8(8) . .
O7 C8 C9 C10 -122.1(6) . .
O8 C8 C9 C14 -116.4(6) . .
O7 C8 C9 C14 59.7(8) . .
C14 C9 C10 C11 -0.6(9) . .
C8 C9 C10 C11 -178.8(5) . .
C14 C9 C10 N3 -179.0(5) . .
C8 C9 C10 N3 2.8(8) . .
C9 C10 C11 C12 -0.8(8) . .
N3 C10 C11 C12 177.6(5) . .
C10 C11 C12 C13 0.9(9) . .
C10 C11 C12 N4 -176.2(5) . .
C11 C12 C13 C14 0.4(10) . .
N4 C12 C13 C14 177.4(6) . .
C10 C9 C14 C13 2.0(10) . .
C8 C9 C14 C13 -179.7(6) . .
C12 C13 C14 C9 -1.9(11) . .
O13 C15 C16 C21 -133.7(6) . .
O14 C15 C16 C21 46.0(7) . .
O13 C15 C16 C17 42.3(8) . .
O14 C15 C16 C17 -137.9(5) . .
C21 C16 C17 C18 -0.7(8) . .
C15 C16 C17 C18 -176.7(5) . .
C21 C16 C17 N5 -179.2(5) . .
C15 C16 C17 N5 4.8(8) . .
C16 C17 C18 C19 0.7(9) . .
N5 C17 C18 C19 179.3(5) . .
C17 C18 C19 C20 0.1(9) . .
C17 C18 C19 N6 -178.6(5) . .
C18 C19 C20 C21 -0.9(10) . .
N6 C19 C20 C21 177.8(6) . .
C17 C16 C21 C20 -0.2(9) . .
C15 C16 C21 C20 176.1(6) . .
C19 C20 C21 C16 0.9(11) . .
O23 C22 C23 C28 -57.5(6) . .
O24 C22 C23 C28 121.9(5) . .
O23 C22 C23 C24 125.4(5) . .
O24 C22 C23 C24 -55.2(6) . .
C28 C23 C24 C25 2.4(8) . .
C22 C23 C24 C25 179.6(5) . .
C28 C23 C24 N7 178.6(5) . .
C22 C23 C24 N7 -4.1(7) . .
C23 C24 C25 C26 -1.0(8) . .
N7 C24 C25 C26 -177.4(5) . .
C24 C25 C26 C27 -1.1(9) . .
C24 C25 C26 N8 178.1(5) . .
C25 C26 C27 C28 1.6(9) . .
N8 C26 C27 C28 -177.5(5) . .
C26 C27 C28 C23 -0.1(9) . .
C24 C23 C28 C27 -1.8(8) . .
C22 C23 C28 C27 -179.0(5) . .
C4 C3 N1 O4 46.3(10) . .
C2 C3 N1 O4 -136.6(7) . .
C4 C3 N1 O3 -130.3(7) . .
C2 C3 N1 O3 46.8(9) . .
C4 C5 N2 O6 170.8(7) . .
C6 C5 N2 O6 -8.2(10) . .
C4 C5 N2 O5 -7.4(10) . .
C6 C5 N2 O5 173.6(7) . .
C9 C10 N3 O9 28.4(8) . .
C11 C10 N3 O9 -150.0(6) . .
C9 C10 N3 O10 -147.9(6) . .
C11 C10 N3 O10 33.6(8) . .
C13 C12 N4 O12 -7.2(9) . .
C11 C12 N4 O12 170.0(6) . .
C13 C12 N4 O11 172.0(6) . .
C11 C12 N4 O11 -10.8(8) . .
C18 C17 N5 O15 -132.7(6) . .
C16 C17 N5 O15 45.9(8) . .
C18 C17 N5 O16 46.1(8) . .
C16 C17 N5 O16 -135.3(6) . .
C20 C19 N6 O18 7.9(10) . .
C18 C19 N6 O18 -173.4(6) . .
C20 C19 N6 O17 -172.0(7) . .
C18 C19 N6 O17 6.8(9) . .
C25 C24 N7 O19 125.8(5) . .
C23 C24 N7 O19 -50.6(7) . .
C25 C24 N7 O20 -53.6(8) . .
C23 C24 N7 O20 129.9(6) . .
C25 C26 N8 O21 -16.2(8) . .
C27 C26 N8 O21 163.0(6) . .
C25 C26 N8 O22 164.4(6) . .
C27 C26 N8 O22 -16.5(8) . .
O2 C1 O1 Nd1 -5.0(9) . .
C2 C1 O1 Nd1 173.4(4) . .
O1 C1 O2 Nd1 11.0(7) . 2_646
C2 C1 O2 Nd1 -167.5(3) . 2_646
O8 C8 O7 Nd1 8.6(13) . .
C9 C8 O7 Nd1 -167.1(6) . .
O13 C15 O14 Nd2 6.0(11) . .
C16 C15 O14 Nd2 -173.7(5) . .
O24 C22 O23 Nd2 42.6(7) . .
C23 C22 O23 Nd2 -138.2(3) . .
O23 C22 O24 Nd2 -18.5(8) . 2_647
C23 C22 O24 Nd2 162.3(3) . 2_647
O26 C31 O25 Nd2 170.4(4) . 2_657
C32 C31 O25 Nd2 -7.6(8) . 2_657
Nd2 C31 O25 Nd2 164.5(6) . 2_657
O26 C31 O25 Nd2 6.0(4) . .
C32 C31 O25 Nd2 -172.1(4) . .
O25 C31 O26 Nd2 -138.5(4) . 2_647
C32 C31 O26 Nd2 39.6(7) . 2_647
Nd2 C31 O26 Nd2 -132.7(4) . 2_647
O25 C31 O26 Nd2 -5.7(4) . .
C32 C31 O26 Nd2 172.3(4) . .
O28 C29 O27 Nd1 168.9(4) . 2_646
C30 C29 O27 Nd1 -11.3(9) . 2_646
Nd1 C29 O27 Nd1 166.1(6) . 2_646
O28 C29 O27 Nd1 2.8(4) . .
C30 C29 O27 Nd1 -177.4(4) . .
O27 C29 O28 Nd1 -138.6(4) . 2_656
C30 C29 O28 Nd1 41.7(7) . 2_656
Nd1 C29 O28 Nd1 -135.8(4) . 2_656
O27 C29 O28 Nd1 -2.8(4) . .
C30 C29 O28 Nd1 177.4(4) . .
C8 O7 Nd1 O2W -11.2(8) . .
C8 O7 Nd1 O1W 131.3(9) . .
C8 O7 Nd1 O1 -159.8(9) . .
C8 O7 Nd1 O27 63.7(8) . 2_656
C8 O7 Nd1 O28 -89.1(8) . 2_646
C8 O7 Nd1 O2 -10.6(9) . 2_656
C8 O7 Nd1 O27 -146.2(7) . .
C8 O7 Nd1 O28 122.1(8) . .
C8 O7 Nd1 C29 165.8(7) . .
C1 O1 Nd1 O7 137.3(6) . .
C1 O1 Nd1 O2W 95.1(6) . .
C1 O1 Nd1 O1W -146.3(6) . .
C1 O1 Nd1 O27 -140.8(5) . 2_656
C1 O1 Nd1 O28 36.7(5) . 2_646
C1 O1 Nd1 O2 -10.2(6) . 2_656
C1 O1 Nd1 O27 -34.8(5) . .
C1 O1 Nd1 O28 -79.2(5) . .
C1 O1 Nd1 C29 -57.2(5) . .
C29 O27 Nd1 O7 -128.9(3) . .
Nd1 O27 Nd1 O7 58.7(3) 2_646 .
C29 O27 Nd1 O2W 112.9(3) . .
Nd1 O27 Nd1 O2W -59.6(2) 2_646 .
C29 O27 Nd1 O1W -55.3(3) . .
Nd1 O27 Nd1 O1W 132.27(14) 2_646 .
C29 O27 Nd1 O1 -115.1(3) . .
Nd1 O27 Nd1 O1 72.46(15) 2_646 .
C29 O27 Nd1 O27 18.1(2) . 2_656
Nd1 O27 Nd1 O27 -154.31(18) 2_646 2_656
C29 O27 Nd1 O28 166.4(3) . 2_646
Nd1 O27 Nd1 O28 -6.08(13) 2_646 2_646
C29 O27 Nd1 O2 81.7(3) . 2_656
Nd1 O27 Nd1 O2 -90.80(15) 2_646 2_656
C29 O27 Nd1 O28 -1.6(2) . .
Nd1 O27 Nd1 O28 -174.0(2) 2_646 .
Nd1 O27 Nd1 C29 -172.5(3) 2_646 .
C29 O28 Nd1 O7 134.1(3) . .
Nd1 O28 Nd1 O7 -73.0(2) 2_656 .
C29 O28 Nd1 O2W -111.9(2) . .
Nd1 O28 Nd1 O2W 41.0(2) 2_656 .
C29 O28 Nd1 O1W 124.9(3) . .
Nd1 O28 Nd1 O1W -82.13(14) 2_656 .
C29 O28 Nd1 O1 62.4(2) . .
Nd1 O28 Nd1 O1 -144.59(13) 2_656 .
C29 O28 Nd1 O27 -158.9(2) . 2_656
Nd1 O28 Nd1 O27 -5.96(13) 2_656 2_656
C29 O28 Nd1 O28 -10.9(2) . 2_646
Nd1 O28 Nd1 O28 142.09(16) 2_656 2_646
C29 O28 Nd1 O2 -77.8(2) . 2_656
Nd1 O28 Nd1 O2 75.11(13) 2_656 2_656
C29 O28 Nd1 O27 1.6(2) . .
Nd1 O28 Nd1 O27 154.5(2) 2_656 .
Nd1 O28 Nd1 C29 153.0(3) 2_656 .
O27 C29 Nd1 O7 93.4(4) . .
O28 C29 Nd1 O7 -83.8(4) . .
O27 C29 Nd1 O2W -90.7(3) . .
O28 C29 Nd1 O2W 92.1(3) . .
O27 C29 Nd1 O1W 126.0(3) . .
O28 C29 Nd1 O1W -51.1(2) . .
O27 C29 Nd1 O1 60.0(3) . .
O28 C29 Nd1 O1 -117.2(2) . .
O27 C29 Nd1 O27 -163.47(19) . 2_656
O28 C29 Nd1 O27 19.4(2) . 2_656
O27 C29 Nd1 O28 -12.6(2) . 2_646
O28 C29 Nd1 O28 170.25(19) . 2_646
O27 C29 Nd1 O2 -89.3(3) . 2_656
O28 C29 Nd1 O2 93.5(2) . 2_656
O28 C29 Nd1 O27 -177.2(4) . .
O27 C29 Nd1 O28 177.2(4) . .
C15 O14 Nd2 O4W -14.0(7) . .
C15 O14 Nd2 O25 -126.3(7) . 2_647
C15 O14 Nd2 O26 74.5(7) . 2_657
C15 O14 Nd2 O24 12.6(8) . 2_657
C15 O14 Nd2 O3W -68.9(7) . .
C15 O14 Nd2 O23 156.7(7) . .
C15 O14 Nd2 O25 120.5(7) . .
C15 O14 Nd2 O26 -165.4(7) . .
C15 O14 Nd2 C31 157.7(6) . .
C22 O23 Nd2 O14 87.3(4) . .
C22 O23 Nd2 O4W 101.1(4) . .
C22 O23 Nd2 O25 4.3(4) . 2_647
C22 O23 Nd2 O26 171.7(4) . 2_657
C22 O23 Nd2 O24 -130.4(4) . 2_657
C22 O23 Nd2 O3W -22.4(5) . .
C22 O23 Nd2 O25 -118.5(4) . .
C22 O23 Nd2 O26 -65.8(4) . .
C22 O23 Nd2 C31 -92.0(4) . .
C31 O25 Nd2 O14 114.9(3) . .
Nd2 O25 Nd2 O14 -55.9(2) 2_657 .
C31 O25 Nd2 O4W -136.7(3) . .
Nd2 O25 Nd2 O4W 52.6(2) 2_657 .
C31 O25 Nd2 O25 15.8(2) . 2_647
Nd2 O25 Nd2 O25 -154.98(18) 2_657 2_647
C31 O25 Nd2 O26 165.1(3) . 2_657
Nd2 O25 Nd2 O26 -5.63(13) 2_657 2_657
C31 O25 Nd2 O24 -110.2(3) . 2_657
Nd2 O25 Nd2 O24 79.02(15) 2_657 2_657
C31 O25 Nd2 O3W -56.2(3) . .
Nd2 O25 Nd2 O3W 133.05(15) 2_657 .
C31 O25 Nd2 O23 78.2(3) . .
Nd2 O25 Nd2 O23 -92.52(15) 2_657 .
C31 O25 Nd2 O26 -3.3(2) . .
Nd2 O25 Nd2 O26 -174.0(2) 2_657 .
Nd2 O25 Nd2 C31 -170.8(3) 2_657 .
C31 O26 Nd2 O14 -115.4(3) . .
Nd2 O26 Nd2 O14 37.0(2) 2_647 .
C31 O26 Nd2 O4W 117.7(3) . .
Nd2 O26 Nd2 O4W -89.8(2) 2_647 .
C31 O26 Nd2 O25 -157.8(2) . 2_647
Nd2 O26 Nd2 O25 -5.33(13) 2_647 2_647
C31 O26 Nd2 O26 -8.8(2) . 2_657
Nd2 O26 Nd2 O26 143.68(15) 2_647 2_657
C31 O26 Nd2 O24 66.0(2) . 2_657
Nd2 O26 Nd2 O24 -141.57(13) 2_647 2_657
C31 O26 Nd2 O3W 131.8(3) . .
Nd2 O26 Nd2 O3W -75.77(16) 2_647 .
C31 O26 Nd2 O23 -77.1(2) . .
Nd2 O26 Nd2 O23 75.29(12) 2_647 .
C31 O26 Nd2 O25 3.3(2) . .
Nd2 O26 Nd2 O25 155.7(2) 2_647 .
Nd2 O26 Nd2 C31 152.4(3) 2_647 .
O26 C31 Nd2 O14 92.5(3) . .
O25 C31 Nd2 O14 -93.4(3) . .
O26 C31 Nd2 O4W -102.7(3) . .
O25 C31 Nd2 O4W 71.4(4) . .
O26 C31 Nd2 O25 20.3(2) . 2_647
O25 C31 Nd2 O25 -165.60(19) . 2_647
O26 C31 Nd2 O26 172.18(19) . 2_657
O25 C31 Nd2 O26 -13.8(2) . 2_657
O26 C31 Nd2 O24 -111.3(2) . 2_657
O25 C31 Nd2 O24 62.8(3) . 2_657
O26 C31 Nd2 O3W -46.5(2) . .
O25 C31 Nd2 O3W 127.6(3) . .
O26 C31 Nd2 O23 93.6(2) . .
O25 C31 Nd2 O23 -92.3(3) . .
O26 C31 Nd2 O25 -174.1(4) . .
O25 C31 Nd2 O26 174.1(4) . .
